data_1575259
loop_
_publ_author_name
'Surampudi, Anuja Venkata Sai Durga'
'Prasad, Sai Ram'
'Swain, Debasish'
'Soujanya, Yarasi'
'Ramakrishna, Sistla'
'Balasubramanian, Sridhar'

_publ_section_title
;
 Influence of the crystallisation approach on multicomponent systems of
 palmatine chloride
;
_journal_issue 35
_journal_name_full CrystEngComm
_journal_page_first 5901
_journal_page_last 5917
_journal_paper_doi 10.1039/D5CE00441A
_journal_volume 27
_journal_year 2025
_chemical_formula_moiety '2(C23 H15 O6), 2(C21 H22 N O4), C2 H6 O S'
_chemical_formula_sum 'C90 H80 N2 O21 S'
_chemical_formula_weight 1557.62
_space_group_crystal_system monoclinic
_space_group_IT_number 14
_space_group_name_Hall '-P 2ybc'
_space_group_name_H-M_alt 'P 1 21/c 1'
_atom_sites_solution_hydrogens mixed
_audit_creation_method SHELXL-2018/3
_audit_update_record
;
2025-04-24 deposited with the CCDC.	2025-07-23 downloaded from the CCDC.
;
_cell_angle_alpha 90
_cell_angle_beta 90.459(4)
_cell_angle_gamma 90
_cell_formula_units_Z 4
_cell_length_a 24.428(3)
_cell_length_b 13.7192(16)
_cell_length_c 22.380(3)
_cell_measurement_reflns_used 9988
_cell_measurement_temperature 100(2)
_cell_measurement_theta_max 26.15
_cell_measurement_theta_min 2.349
_cell_volume 7500.0(16)
_computing_structure_refinement 'SHELXL-2018/3 (Sheldrick, 2018)'
_computing_structure_solution 'SHELXT 2018/2 (Sheldrick, 2018)'
_diffrn_ambient_temperature 100(2)
_diffrn_measured_fraction_theta_full 0.999
_diffrn_measured_fraction_theta_max 0.981
_diffrn_measurement_device_type 'Bruker D8 QUEST PHOTON-100'
_diffrn_measurement_method '\w and \f'
_diffrn_radiation_type MoK\a
_diffrn_radiation_wavelength 0.71073
_diffrn_reflns_av_R_equivalents 0.1292
_diffrn_reflns_av_unetI/netI 0.1103
_diffrn_reflns_Laue_measured_fraction_full 0.999
_diffrn_reflns_Laue_measured_fraction_max 0.981
_diffrn_reflns_limit_h_max 34
_diffrn_reflns_limit_h_min -34
_diffrn_reflns_limit_k_max 19
_diffrn_reflns_limit_k_min -19
_diffrn_reflns_limit_l_max 31
_diffrn_reflns_limit_l_min -31
_diffrn_reflns_number 187977
_diffrn_reflns_point_group_measured_fraction_full 0.999
_diffrn_reflns_point_group_measured_fraction_max 0.981
_diffrn_reflns_theta_full 25.242
_diffrn_reflns_theta_max 30.640
_diffrn_reflns_theta_min 2.008
_exptl_absorpt_coefficient_mu 0.125
_exptl_absorpt_correction_T_max 0.7461
_exptl_absorpt_correction_T_min 0.5742
_exptl_absorpt_correction_type multi-scan
_exptl_absorpt_process_details
;
 SADABS 2016/2: Krause, L., Herbst-Irmer, R., Sheldrick G.M. & Stalke D.,
 J. Appl. Cryst. 48 (2015) 3-10
;
_exptl_crystal_colour Yellow
_exptl_crystal_density_diffrn 1.379
_exptl_crystal_description Block
_exptl_crystal_F_000 3272
_exptl_crystal_size_max 0.260
_exptl_crystal_size_mid 0.200
_exptl_crystal_size_min 0.120
_refine_diff_density_max 0.617
_refine_diff_density_min -0.592
_refine_diff_density_rms 0.067
_refine_ls_extinction_coef 0.00056(16)
_refine_ls_extinction_expression Fc^*^=kFc[1+0.001xFc^2^\l^3^/sin(2\q)]^-1/4^
_refine_ls_extinction_method 'SHELXL-2018/3 (Sheldrick 2018)'
_refine_ls_goodness_of_fit_ref 1.022
_refine_ls_hydrogen_treatment mixed
_refine_ls_matrix_type full
_refine_ls_number_parameters 1142
_refine_ls_number_reflns 22738
_refine_ls_number_restraints 119
_refine_ls_restrained_S_all 1.039
_refine_ls_R_factor_all 0.1940
_refine_ls_R_factor_gt 0.0674
_refine_ls_shift/su_max 0.000
_refine_ls_shift/su_mean 0.000
_refine_ls_structure_factor_coef Fsqd
_refine_ls_weighting_details 'w=1/[\s^2^(Fo^2^)+(0.0955P)^2^+3.4979P] where P=(Fo^2^+2Fc^2^)/3'
_refine_ls_weighting_scheme calc
_refine_ls_wR_factor_gt 0.1637
_refine_ls_wR_factor_ref 0.2391
_reflns_Friedel_coverage 0.000
_reflns_number_gt 9578
_reflns_number_total 22738
_reflns_threshold_expression 'I > 2\s(I)'
_cod_data_source_file d5ce00441a2.cif
_cod_data_source_block KB1342_0m_a
_cod_depositor_comments 'Adding full bibliography for 1575258--1575260.cif.'
_cod_original_cell_volume 7500.0(15)
_cod_original_sg_symbol_H-M 'P 21/c'
_cod_database_code 1575259
_shelx_shelxl_version_number 2018/3
_shelx_space_group_comment
;
The symmetry employed for this shelxl refinement is uniquely defined
by the following loop, which should always be used as a source of
symmetry information in preference to the above space-group names.
They are only intended as comments.
;
_shelx_estimated_absorpt_t_min 0.968
_shelx_estimated_absorpt_t_max 0.985

loop_
_space_group_symop_operation_xyz
'x, y, z'
'-x, y+1/2, -z+1/2'
'-x, -y, -z'
'x, -y-1/2, z-1/2'

loop_
_atom_site_label
_atom_site_type_symbol
_atom_site_fract_x
_atom_site_fract_y
_atom_site_fract_z
_atom_site_U_iso_or_equiv
_atom_site_adp_type
_atom_site_occupancy
_atom_site_site_symmetry_order
_atom_site_calc_flag
_atom_site_refinement_flags_posn
_atom_site_refinement_flags_adp
_atom_site_refinement_flags_occupancy
_atom_site_disorder_assembly
_atom_site_disorder_group
C1A C 0.47241(13) 0.3421(2) 0.92127(13) 0.0404(7) Uani 1 1 d . . . . .
C2A C 0.41760(13) 0.3547(2) 0.90280(14) 0.0446(8) Uani 1 1 d . . . . .
C3A C 0.38676(13) 0.2740(2) 0.88768(13) 0.0405(7) Uani 1 1 d . . . . .
H3A H 0.349567 0.282259 0.876017 0.049 Uiso 1 1 calc R U . . .
C4A C 0.40914(12) 0.1804(2) 0.88918(12) 0.0366(7) Uani 1 1 d . . . . .
C5A C 0.46371(11) 0.1679(2) 0.90580(12) 0.0335(6) Uani 1 1 d . . . . .
C6A C 0.49520(12) 0.2502(2) 0.92161(12) 0.0359(6) Uani 1 1 d . . . . .
H6A H 0.532568 0.242245 0.932621 0.043 Uiso 1 1 calc R U . . .
C7A C 0.48757(11) 0.0697(2) 0.90922(12) 0.0332(6) Uani 1 1 d . . . . .
C8A C 0.40944(12) 0.0160(2) 0.84562(15) 0.0452(8) Uani 1 1 d . . . . .
H8AA H 0.387697 -0.044352 0.840366 0.054 Uiso 1 1 calc R U . . .
H8AB H 0.420382 0.039123 0.805551 0.054 Uiso 1 1 calc R U . . .
C9A C 0.37479(12) 0.0924(2) 0.87520(14) 0.0421(7) Uani 1 1 d . . . . .
H9AA H 0.344158 0.111067 0.848309 0.051 Uiso 1 1 calc R U . . .
H9AB H 0.359152 0.065974 0.912509 0.051 Uiso 1 1 calc R U . . .
C10A C 0.53598(11) 0.0471(2) 0.93826(12) 0.0327(6) Uani 1 1 d . . . . .
H10A H 0.555975 0.097429 0.957775 0.039 Uiso 1 1 calc R U . . .
C11A C 0.55644(11) -0.0489(2) 0.93962(12) 0.0321(6) Uani 1 1 d . . . . .
C12A C 0.52553(12) -0.1231(2) 0.91098(14) 0.0387(7) Uani 1 1 d . . . . .
C13A C 0.47691(12) -0.0972(2) 0.88237(15) 0.0449(8) Uani 1 1 d . . . . .
H13A H 0.455931 -0.146268 0.862866 0.054 Uiso 1 1 calc R U . . .
C14A C 0.54410(13) -0.2204(2) 0.91018(16) 0.0489(8) Uani 1 1 d . . . . .
C15A C 0.59301(12) -0.2440(2) 0.93931(14) 0.0403(7) Uani 1 1 d . . . . .
C16A C 0.62385(12) -0.1696(2) 0.96684(12) 0.0366(7) Uani 1 1 d . . . . .
H16A H 0.657518 -0.185745 0.985920 0.044 Uiso 1 1 calc R U . . .
C17A C 0.60672(11) -0.0746(2) 0.96690(12) 0.0350(6) Uani 1 1 d . . . . .
H17A H 0.628698 -0.025857 0.985350 0.042 Uiso 1 1 calc R U . . .
C18A C 0.55602(14) 0.4207(3) 0.94770(19) 0.0622(10) Uani 1 1 d . . . . .
H18A H 0.569221 0.484304 0.961673 0.093 Uiso 1 1 calc R U . . .
H18B H 0.574898 0.403087 0.910770 0.093 Uiso 1 1 calc R U . . .
H18C H 0.563458 0.371352 0.978338 0.093 Uiso 1 1 calc R U . . .
C19A C 0.34769(15) 0.4645(3) 0.8713(2) 0.0674(11) Uani 1 1 d . . . . .
H19A H 0.318386 0.436161 0.895387 0.101 Uiso 1 1 calc R U . . .
H19B H 0.347854 0.433589 0.831799 0.101 Uiso 1 1 calc R U . . .
H19C H 0.341496 0.534662 0.866762 0.101 Uiso 1 1 calc R U . . .
C21A C 0.65960(12) -0.3667(2) 0.96250(16) 0.0490(8) Uani 1 1 d . . . . .
H21A H 0.659822 -0.351185 1.005243 0.074 Uiso 1 1 calc R U . . .
H21B H 0.688966 -0.330657 0.942704 0.074 Uiso 1 1 calc R U . . .
H21C H 0.665367 -0.436829 0.957121 0.074 Uiso 1 1 calc R U . . .
N1A N 0.45898(10) -0.00578(18) 0.88156(11) 0.0390(6) Uani 1 1 d . . . . .
O1A O 0.49884(9) 0.42581(15) 0.93657(11) 0.0510(6) Uani 1 1 d . . . . .
O2A O 0.39922(9) 0.44839(16) 0.90031(12) 0.0577(6) Uani 1 1 d . . . . .
O4A O 0.60783(9) -0.33948(16) 0.93676(12) 0.0565(6) Uani 1 1 d . . . . .
C20A C 0.4816(2) -0.3496(4) 0.9107(2) 0.0496(13) Uani 0.804(9) 1 d . . P A 1
H20G H 0.504485 -0.384206 0.939891 0.074 Uiso 0.804(9) 1 calc R U P A 1
H20H H 0.462844 -0.396947 0.884878 0.074 Uiso 0.804(9) 1 calc R U P A 1
H20I H 0.454372 -0.310149 0.931673 0.074 Uiso 0.804(9) 1 calc R U P A 1
O3A O 0.51542(10) -0.2871(2) 0.87477(13) 0.0370(11) Uani 0.804(9) 1 d . . P A 1
C20D C 0.5091(8) -0.3555(18) 0.8748(9) 0.054(6) Uani 0.196(9) 1 d . . P A 2
H20D H 0.546803 -0.380066 0.875849 0.080 Uiso 0.196(9) 1 calc R U P A 2
H20E H 0.502749 -0.320138 0.837364 0.080 Uiso 0.196(9) 1 calc R U P A 2
H20F H 0.483562 -0.410324 0.877423 0.080 Uiso 0.196(9) 1 calc R U P A 2
O3D O 0.5012(5) -0.2939(11) 0.9221(6) 0.050(5) Uani 0.196(9) 1 d . . P A 2
C1B C 0.97130(12) 0.1269(2) 0.81457(13) 0.0357(7) Uani 1 1 d . . . . .
C2B C 1.02843(12) 0.1432(2) 0.81097(13) 0.0368(7) Uani 1 1 d . . . . .
C3B C 1.06372(12) 0.0648(2) 0.81295(13) 0.0369(7) Uani 1 1 d . . . . .
H3B H 1.101986 0.075551 0.809472 0.044 Uiso 1 1 calc R U . . .
C4B C 1.04418(11) -0.0298(2) 0.81997(13) 0.0343(6) Uani 1 1 d . . . . .
C5B C 0.98854(11) -0.04598(19) 0.82664(12) 0.0308(6) Uani 1 1 d . . . . .
C6B C 0.95202(12) 0.0338(2) 0.82366(12) 0.0344(6) Uani 1 1 d . . . . .
H6B H 0.913836 0.023163 0.827979 0.041 Uiso 1 1 calc R U . . .
C7B C 0.96770(11) -0.14552(19) 0.83488(12) 0.0306(6) Uani 1 1 d . . . . .
C8B C 1.06236(11) -0.1893(2) 0.86502(14) 0.0388(7) Uani 1 1 d . . . . .
H8BA H 1.085810 -0.248113 0.864041 0.047 Uiso 1 1 calc R U . . .
H8BB H 1.065161 -0.160355 0.905457 0.047 Uiso 1 1 calc R U . . .
C9B C 1.08192(12) -0.1169(2) 0.81938(14) 0.0393(7) Uani 1 1 d . . . . .
H9BA H 1.081777 -0.147096 0.779197 0.047 Uiso 1 1 calc R U . . .
H9BB H 1.119806 -0.096270 0.829046 0.047 Uiso 1 1 calc R U . . .
C10B C 0.91423(11) -0.1730(2) 0.82658(12) 0.0317(6) Uani 1 1 d . . . . .
H10B H 0.888199 -0.125288 0.814611 0.038 Uiso 1 1 calc R U . . .
C11B C 0.89662(11) -0.26947(19) 0.83519(12) 0.0305(6) Uani 1 1 d . . . . .
C12B C 0.93611(11) -0.3394(2) 0.85371(12) 0.0318(6) Uani 1 1 d . . . . .
C13B C 0.98969(11) -0.3091(2) 0.86160(12) 0.0332(6) Uani 1 1 d . . . . .
H13B H 1.016473 -0.355306 0.873944 0.040 Uiso 1 1 calc R U . . .
C14B C 0.92089(11) -0.4378(2) 0.86373(12) 0.0332(6) Uani 1 1 d . . . . .
C15B C 0.86689(12) -0.4658(2) 0.85670(13) 0.0355(6) Uani 1 1 d . . . . .
C16B C 0.82791(12) -0.3960(2) 0.83771(13) 0.0374(7) Uani 1 1 d . . . . .
H16B H 0.790898 -0.415493 0.832191 0.045 Uiso 1 1 calc R U . . .
C17B C 0.84202(12) -0.3009(2) 0.82703(13) 0.0358(6) Uani 1 1 d . . . . .
H17B H 0.814896 -0.255853 0.814054 0.043 Uiso 1 1 calc R U . . .
C18B C 0.88213(12) 0.1967(2) 0.81990(15) 0.0436(7) Uani 1 1 d . . . . .
H18D H 0.866795 0.149280 0.791616 0.065 Uiso 1 1 calc R U . . .
H18E H 0.863665 0.259562 0.814640 0.065 Uiso 1 1 calc R U . . .
H18F H 0.876700 0.173419 0.860822 0.065 Uiso 1 1 calc R U . . .
C19B C 1.09859(12) 0.2600(2) 0.82680(15) 0.0455(8) Uani 1 1 d . . . . .
H19D H 1.103215 0.330767 0.830092 0.068 Uiso 1 1 calc R U . . .
H19E H 1.124789 0.234105 0.797914 0.068 Uiso 1 1 calc R U . . .
H19F H 1.105136 0.229846 0.865907 0.068 Uiso 1 1 calc R U . . .
C20B C 0.97979(14) -0.5665(2) 0.83814(14) 0.0472(8) Uani 1 1 d . . . . .
H20A H 0.995523 -0.529300 0.805069 0.071 Uiso 1 1 calc R U . . .
H20B H 0.948905 -0.605407 0.823308 0.071 Uiso 1 1 calc R U . . .
H20C H 1.007740 -0.609830 0.855161 0.071 Uiso 1 1 calc R U . . .
C21B C 0.79858(13) -0.5899(2) 0.86369(16) 0.0498(8) Uani 1 1 d . . . . .
H21D H 0.787831 -0.588975 0.821414 0.075 Uiso 1 1 calc R U . . .
H21E H 0.775169 -0.545138 0.886112 0.075 Uiso 1 1 calc R U . . .
H21F H 0.794458 -0.656069 0.879518 0.075 Uiso 1 1 calc R U . . .
N1B N 1.00483(9) -0.21688(16) 0.85237(10) 0.0316(5) Uani 1 1 d . . . . .
O1B O 0.93959(8) 0.20816(14) 0.80909(9) 0.0410(5) Uani 1 1 d . . . . .
O2B O 1.04393(8) 0.23851(14) 0.80704(10) 0.0448(5) Uani 1 1 d . . . . .
O3B O 0.96106(8) -0.50051(13) 0.88338(8) 0.0367(5) Uani 1 1 d . . . . .
O4B O 0.85477(8) -0.55980(14) 0.86961(10) 0.0436(5) Uani 1 1 d . . . . .
C22A C 0.81465(11) 0.0459(2) 1.03741(13) 0.0337(6) Uani 1 1 d . . . . .
C23A C 0.81645(11) -0.0331(2) 0.99577(12) 0.0324(6) Uani 1 1 d . . . . .
C24A C 0.80426(11) -0.1278(2) 1.01249(12) 0.0322(6) Uani 1 1 d . . . . .
C25A C 0.78714(11) -0.1453(2) 1.07246(13) 0.0342(6) Uani 1 1 d . . . . .
C26A C 0.78512(11) -0.0669(2) 1.11429(13) 0.0358(7) Uani 1 1 d . . . . .
C27A C 0.79858(11) 0.0273(2) 1.09522(13) 0.0374(7) Uani 1 1 d . . . . .
H27A H 0.796580 0.079767 1.122849 0.045 Uiso 1 1 calc R U . . .
C28A C 0.77139(11) -0.2400(2) 1.09240(14) 0.0395(7) Uani 1 1 d . . . . .
H28A H 0.769830 -0.292677 1.064878 0.047 Uiso 1 1 calc R U . . .
C29A C 0.75850(12) -0.2551(2) 1.15134(15) 0.0458(8) Uani 1 1 d . . . . .
H29A H 0.749172 -0.318912 1.164265 0.055 Uiso 1 1 calc R U . . .
C30A C 0.75881(13) -0.1790(3) 1.19262(15) 0.0495(9) Uani 1 1 d . . . . .
H30A H 0.750614 -0.191450 1.233335 0.059 Uiso 1 1 calc R U . . .
C31A C 0.77093(12) -0.0862(3) 1.17445(13) 0.0448(8) Uani 1 1 d . . . . .
H31A H 0.769815 -0.034183 1.202447 0.054 Uiso 1 1 calc R U . . .
C32A C 0.83146(12) 0.1465(2) 1.01928(14) 0.0382(7) Uani 1 1 d . . . . .
C33A C 0.81064(12) -0.2102(2) 0.96803(12) 0.0343(6) Uani 1 1 d . . . . .
H33A H 0.823021 -0.182414 0.929624 0.041 Uiso 1 1 calc R U . . .
H33B H 0.774256 -0.240044 0.960948 0.041 Uiso 1 1 calc R U . . .
C34A C 0.85044(11) -0.2903(2) 0.98660(12) 0.0327(6) Uani 1 1 d . . . . .
C35A C 0.83163(11) -0.3849(2) 0.99392(13) 0.0351(6) Uani 1 1 d . . . . .
C36A C 0.86659(11) -0.4623(2) 1.01345(13) 0.0342(6) Uani 1 1 d . . . . .
C37A C 0.92068(12) -0.4421(2) 1.02358(12) 0.0362(7) Uani 1 1 d . . . . .
H37A H 0.944275 -0.493169 1.036415 0.043 Uiso 1 1 calc R U . . .
C38A C 0.94263(11) -0.3475(2) 1.01553(12) 0.0330(6) Uani 1 1 d . . . . .
C39A C 0.90695(11) -0.2706(2) 0.99701(12) 0.0320(6) Uani 1 1 d . . . . .
C40A C 0.92993(11) -0.1760(2) 0.98899(12) 0.0347(6) Uani 1 1 d . . . . .
H40A H 0.907279 -0.124057 0.975541 0.042 Uiso 1 1 calc R U . . .
C41A C 0.98409(12) -0.1593(2) 1.00041(14) 0.0415(7) Uani 1 1 d . . . . .
H41A H 0.998414 -0.095425 0.995606 0.050 Uiso 1 1 calc R U . . .
C42A C 1.01916(12) -0.2352(2) 1.01923(14) 0.0426(7) Uani 1 1 d . . . . .
H42A H 1.056688 -0.222400 1.027466 0.051 Uiso 1 1 calc R U . . .
C43A C 0.99875(12) -0.3271(2) 1.02548(12) 0.0380(7) Uani 1 1 d . . . . .
H43A H 1.022721 -0.378513 1.036776 0.046 Uiso 1 1 calc R U . . .
C44A C 0.84271(13) -0.5623(2) 1.02214(13) 0.0391(7) Uani 1 1 d . . . . .
O5A O 0.83243(9) -0.01536(15) 0.93857(9) 0.0394(5) Uani 1 1 d D . . . .
H1O H 0.8362(16) 0.0472(8) 0.9350(17) 0.072(13) Uiso 1 1 d D . . . .
O6A O 0.84432(9) 0.16218(15) 0.96585(10) 0.0487(6) Uani 1 1 d . . . . .
O7A O 0.83290(8) 0.21140(15) 1.06044(9) 0.0449(5) Uani 1 1 d . . . . .
O8A O 0.77773(9) -0.40385(16) 0.98274(11) 0.0477(5) Uani 1 1 d D . . . .
H2O H 0.7750(19) -0.4649(11) 0.992(2) 0.099(16) Uiso 1 1 d D . . . .
O9A O 0.79371(9) -0.57864(15) 1.01212(10) 0.0503(6) Uani 1 1 d . . . . .
O10A O 0.87663(8) -0.62790(15) 1.04163(9) 0.0444(5) Uani 1 1 d . . . . .
H3O H 0.860206 -0.681344 1.045224 0.067 Uiso 1 1 calc R U . . .
C22B C 0.69419(13) 0.2749(2) 0.77706(15) 0.0458(8) Uani 1 1 d . . . . .
C23B C 0.67600(13) 0.1968(2) 0.81240(13) 0.0410(7) Uani 1 1 d . . . . .
C24B C 0.69728(11) 0.1040(2) 0.80775(12) 0.0337(6) Uani 1 1 d . . . . .
C25B C 0.74050(11) 0.0868(2) 0.76627(12) 0.0344(6) Uani 1 1 d . . . . .
C26B C 0.75830(13) 0.1637(2) 0.72835(13) 0.0433(8) Uani 1 1 d . . . . .
C27B C 0.73361(14) 0.2578(2) 0.73556(15) 0.0517(9) Uani 1 1 d . . . . .
H27B H 0.745089 0.309842 0.710636 0.062 Uiso 1 1 calc R U . . .
C28B C 0.76751(12) -0.0048(2) 0.76174(13) 0.0393(7) Uani 1 1 d . . . . .
H28B H 0.757478 -0.056717 0.787546 0.047 Uiso 1 1 calc R U . . .
C29B C 0.80793(13) -0.0187(3) 0.72035(15) 0.0487(8) Uani 1 1 d . . . . .
H29B H 0.825542 -0.080297 0.717663 0.058 Uiso 1 1 calc R U . . .
C30B C 0.82361(14) 0.0576(3) 0.68170(15) 0.0590(10) Uani 1 1 d . . . . .
H30B H 0.851025 0.046634 0.652583 0.071 Uiso 1 1 calc R U . . .
C31B C 0.79955(14) 0.1465(3) 0.68612(15) 0.0577(10) Uani 1 1 d . . . . .
H31B H 0.810705 0.197767 0.660384 0.069 Uiso 1 1 calc R U . . .
C33B C 0.67550(12) 0.0232(2) 0.84750(13) 0.0383(7) Uani 1 1 d . . . . .
H33C H 0.649994 0.052743 0.876503 0.046 Uiso 1 1 calc R U . . .
H33D H 0.706634 -0.004103 0.870601 0.046 Uiso 1 1 calc R U . . .
C34B C 0.64604(11) -0.0606(2) 0.81650(12) 0.0351(7) Uani 1 1 d . . . . .
C35B C 0.66595(11) -0.1544(2) 0.82187(12) 0.0348(6) Uani 1 1 d . . . . .
C36B C 0.63876(11) -0.2357(2) 0.79512(12) 0.0358(7) Uani 1 1 d . . . . .
C37B C 0.59111(12) -0.2207(2) 0.76387(12) 0.0386(7) Uani 1 1 d . . . . .
H37B H 0.573312 -0.274698 0.745620 0.046 Uiso 1 1 calc R U . . .
C38B C 0.56777(12) -0.1274(2) 0.75807(13) 0.0384(7) Uani 1 1 d . . . . .
C39B C 0.59549(11) -0.0463(2) 0.78494(13) 0.0382(7) Uani 1 1 d . . . . .
C40B C 0.57020(13) 0.0467(2) 0.77881(14) 0.0455(8) Uani 1 1 d . . . . .
H40B H 0.586735 0.102001 0.797026 0.055 Uiso 1 1 calc R U . . .
C41B C 0.52232(14) 0.0578(3) 0.74703(16) 0.0548(9) Uani 1 1 d . . . . .
H41B H 0.506967 0.120981 0.742520 0.066 Uiso 1 1 calc R U . . .
C42B C 0.49533(14) -0.0233(3) 0.72081(16) 0.0541(9) Uani 1 1 d . . . . .
H42B H 0.461987 -0.014697 0.699321 0.065 Uiso 1 1 calc R U . . .
C43B C 0.51772(12) -0.1131(3) 0.72680(13) 0.0452(8) Uani 1 1 d . . . . .
H43B H 0.499508 -0.167720 0.709695 0.054 Uiso 1 1 calc R U . . .
C44B C 0.66188(12) -0.3353(2) 0.80112(13) 0.0392(7) Uani 1 1 d . . . . .
O5B O 0.63548(10) 0.2140(2) 0.85321(10) 0.0539(6) Uani 1 1 d D . . . .
H4O H 0.635(2) 0.2756(11) 0.845(2) 0.12(2) Uiso 1 1 d D . . . .
O8B O 0.71332(8) -0.16922(18) 0.85377(9) 0.0425(5) Uani 1 1 d . . . . .
H5O H 0.7192(16) -0.232(3) 0.8519(17) 0.072(13) Uiso 1 1 d . . . . .
O9B O 0.70455(8) -0.35047(15) 0.83080(9) 0.0422(5) Uani 1 1 d . . . . .
O10B O 0.63650(10) -0.40180(17) 0.77254(11) 0.0607(7) Uani 1 1 d . . . . .
H6O H 0.652083 -0.455588 0.778375 0.091 Uiso 1 1 calc R U . . .
C32B C 0.6680(3) 0.3761(5) 0.7877(3) 0.0376(13) Uani 0.802(8) 1 d . . P B 1
O6B O 0.63043(17) 0.3854(2) 0.82465(18) 0.0524(10) Uani 0.802(8) 1 d . . P B 1
O7B O 0.68723(12) 0.4447(2) 0.75653(17) 0.0446(11) Uani 0.802(8) 1 d . . P B 1
C32D C 0.6841(7) 0.3787(13) 0.7586(8) 0.033(4) Uani 0.198(8) 1 d D . P B 2
O6D O 0.6525(7) 0.4064(13) 0.8004(8) 0.038(4) Uani 0.198(8) 1 d D . P B 2
O7D O 0.6980(4) 0.4267(7) 0.7138(6) 0.040(4) Uani 0.198(8) 1 d D . P B 2
S1 S 0.68075(10) 0.18564(17) 1.04208(13) 0.0866(10) Uani 0.527(3) 1 d D U P C 1
C45 C 0.7027(7) 0.2368(11) 0.9770(5) 0.110(4) Uani 0.527(3) 1 d D U P C 1
H45A H 0.690254 0.197007 0.943160 0.165 Uiso 0.527(3) 1 calc R U P C 1
H45B H 0.742732 0.240096 0.977305 0.165 Uiso 0.527(3) 1 calc R U P C 1
H45C H 0.687560 0.302726 0.973215 0.165 Uiso 0.527(3) 1 calc R U P C 1
C46 C 0.6921(3) 0.2373(6) 1.0983(3) 0.065(2) Uani 0.527(3) 1 d D U P C 1
H46A H 0.658273 0.266734 1.113083 0.097 Uiso 0.527(3) 1 calc R U P C 1
H46B H 0.719308 0.288535 1.091331 0.097 Uiso 0.527(3) 1 calc R U P C 1
H46C H 0.706393 0.191200 1.128020 0.097 Uiso 0.527(3) 1 calc R U P C 1
O11 O 0.6243(4) 0.1500(8) 1.0352(8) 0.068(3) Uani 0.527(3) 1 d D U P C 1
S1D S 0.65585(8) 0.24389(16) 1.02324(8) 0.0496(7) Uani 0.473(3) 1 d D U P C 2
C45D C 0.7088(4) 0.2022(8) 0.9783(5) 0.052(2) Uani 0.473(3) 1 d D U P C 2
H45D H 0.721042 0.138188 0.992593 0.077 Uiso 0.473(3) 1 calc R U P C 2
H45E H 0.739386 0.248283 0.980200 0.077 Uiso 0.473(3) 1 calc R U P C 2
H45F H 0.695713 0.196555 0.936975 0.077 Uiso 0.473(3) 1 calc R U P C 2
C46D C 0.6797(5) 0.3009(9) 1.0804(4) 0.086(3) Uani 0.473(3) 1 d D U P C 2
H46D H 0.651698 0.303783 1.111409 0.128 Uiso 0.473(3) 1 calc R U P C 2
H46E H 0.689984 0.367273 1.068705 0.128 Uiso 0.473(3) 1 calc R U P C 2
H46F H 0.712010 0.266577 1.095823 0.128 Uiso 0.473(3) 1 calc R U P C 2
O11D O 0.6118(5) 0.1735(10) 1.0262(9) 0.071(3) Uani 0.473(3) 1 d D U P C 2

loop_
_atom_site_aniso_label
_atom_site_aniso_U_11
_atom_site_aniso_U_22
_atom_site_aniso_U_33
_atom_site_aniso_U_23
_atom_site_aniso_U_13
_atom_site_aniso_U_12
C1A 0.0452(19) 0.0322(16) 0.0439(17) 0.0001(13) 0.0126(14) -0.0033(14)
C2A 0.0456(19) 0.0353(17) 0.0532(19) 0.0063(14) 0.0176(15) 0.0085(14)
C3A 0.0388(17) 0.0411(18) 0.0419(17) 0.0045(14) 0.0102(13) 0.0064(14)
C4A 0.0352(16) 0.0383(17) 0.0362(16) 0.0044(13) 0.0058(12) 0.0007(13)
C5A 0.0349(16) 0.0332(15) 0.0325(15) 0.0019(12) 0.0070(12) -0.0014(12)
C6A 0.0373(16) 0.0315(16) 0.0390(16) 0.0023(12) 0.0074(12) -0.0010(13)
C7A 0.0324(15) 0.0311(15) 0.0361(15) 0.0020(12) 0.0013(12) -0.0026(12)
C8A 0.0385(18) 0.0430(19) 0.0537(19) -0.0055(15) -0.0115(14) 0.0048(14)
C9A 0.0386(17) 0.0428(18) 0.0449(18) 0.0020(14) -0.0017(13) 0.0033(14)
C10A 0.0354(16) 0.0308(15) 0.0319(15) 0.0020(11) 0.0046(12) -0.0056(12)
C11A 0.0299(15) 0.0314(15) 0.0351(15) 0.0043(12) 0.0054(11) -0.0048(12)
C12A 0.0301(16) 0.0313(16) 0.0548(19) 0.0008(13) -0.0011(13) -0.0034(13)
C13A 0.0363(17) 0.0314(17) 0.067(2) -0.0042(15) -0.0077(15) -0.0016(14)
C14A 0.0340(18) 0.0342(18) 0.079(2) -0.0024(16) -0.0038(16) -0.0041(14)
C15A 0.0317(16) 0.0304(16) 0.059(2) 0.0044(14) 0.0075(14) 0.0009(13)
C16A 0.0311(15) 0.0416(17) 0.0371(16) 0.0054(13) 0.0059(12) -0.0018(13)
C17A 0.0347(16) 0.0381(17) 0.0321(15) 0.0045(12) 0.0028(12) -0.0055(13)
C18A 0.049(2) 0.043(2) 0.095(3) -0.0134(19) 0.0076(19) -0.0065(17)
C19A 0.050(2) 0.048(2) 0.104(3) 0.022(2) 0.016(2) 0.0162(18)
C21A 0.0331(17) 0.048(2) 0.066(2) 0.0063(16) 0.0059(15) 0.0102(15)
N1A 0.0349(14) 0.0335(14) 0.0487(15) 0.0002(11) -0.0043(11) -0.0012(11)
O1A 0.0462(14) 0.0330(12) 0.0739(16) -0.0060(11) 0.0134(11) -0.0042(10)
O2A 0.0474(14) 0.0370(13) 0.0890(18) 0.0099(12) 0.0187(12) 0.0110(11)
O4A 0.0339(12) 0.0378(13) 0.0977(19) 0.0011(12) -0.0032(12) 0.0072(10)
C20A 0.049(3) 0.041(3) 0.059(3) 0.002(2) 0.008(2) -0.013(2)
O3A 0.0340(15) 0.033(2) 0.045(2) -0.0010(13) 0.0045(12) -0.0069(12)
C20D 0.052(12) 0.050(15) 0.058(12) -0.037(10) 0.006(9) -0.012(9)
O3D 0.032(7) 0.056(10) 0.063(10) -0.019(7) 0.018(6) -0.016(6)
C1B 0.0358(16) 0.0285(15) 0.0429(17) 0.0022(12) 0.0052(12) 0.0023(12)
C2B 0.0399(17) 0.0253(15) 0.0453(17) -0.0008(12) 0.0084(13) -0.0027(12)
C3B 0.0308(15) 0.0312(16) 0.0487(18) -0.0022(13) 0.0060(12) 0.0003(12)
C4B 0.0331(16) 0.0277(15) 0.0421(16) -0.0021(12) 0.0035(12) 0.0004(12)
C5B 0.0331(15) 0.0232(13) 0.0362(15) -0.0013(11) 0.0026(11) 0.0017(11)
C6B 0.0325(15) 0.0293(15) 0.0416(16) 0.0001(12) 0.0041(12) 0.0001(12)
C7B 0.0306(15) 0.0247(14) 0.0365(15) 0.0009(11) 0.0013(11) 0.0042(11)
C8B 0.0302(16) 0.0343(16) 0.0517(18) -0.0021(14) -0.0046(13) 0.0024(13)
C9B 0.0320(16) 0.0340(16) 0.0519(18) -0.0025(14) 0.0021(13) 0.0025(13)
C10B 0.0323(15) 0.0266(14) 0.0362(15) -0.0007(11) -0.0014(11) 0.0031(12)
C11B 0.0306(15) 0.0279(14) 0.0331(15) -0.0020(11) 0.0013(11) 0.0021(11)
C12B 0.0333(15) 0.0273(14) 0.0349(15) -0.0029(11) 0.0023(11) 0.0005(12)
C13B 0.0351(16) 0.0256(14) 0.0387(16) -0.0013(12) 0.0013(12) 0.0051(12)
C14B 0.0358(16) 0.0283(15) 0.0356(15) -0.0005(12) -0.0004(12) 0.0074(12)
C15B 0.0390(17) 0.0270(15) 0.0405(16) -0.0022(12) 0.0023(13) -0.0028(13)
C16B 0.0324(16) 0.0316(16) 0.0481(17) -0.0029(13) -0.0008(13) 0.0008(13)
C17B 0.0331(16) 0.0318(16) 0.0425(16) -0.0023(13) -0.0020(12) 0.0025(13)
C18B 0.0384(17) 0.0337(17) 0.059(2) 0.0067(14) 0.0086(14) 0.0071(14)
C19B 0.0364(18) 0.0348(17) 0.066(2) -0.0064(15) 0.0123(15) -0.0076(14)
C20B 0.051(2) 0.0405(18) 0.0499(19) -0.0093(15) 0.0024(15) 0.0146(15)
C21B 0.0423(19) 0.0378(18) 0.069(2) -0.0048(16) 0.0074(16) -0.0115(15)
N1B 0.0282(12) 0.0267(12) 0.0399(13) -0.0026(10) -0.0024(10) 0.0013(10)
O1B 0.0350(11) 0.0282(11) 0.0599(13) 0.0059(9) 0.0078(9) 0.0043(9)
O2B 0.0375(12) 0.0288(11) 0.0684(15) 0.0008(10) 0.0082(10) -0.0040(9)
O3B 0.0427(12) 0.0263(10) 0.0410(11) -0.0019(8) 0.0009(9) 0.0087(9)
O4B 0.0428(12) 0.0270(11) 0.0609(14) 0.0009(10) 0.0030(10) -0.0040(9)
C22A 0.0287(15) 0.0299(15) 0.0425(16) -0.0061(12) 0.0037(12) 0.0043(12)
C23A 0.0298(15) 0.0323(15) 0.0351(15) -0.0039(12) 0.0042(11) 0.0033(12)
C24A 0.0276(14) 0.0287(15) 0.0403(16) -0.0022(12) -0.0010(12) 0.0051(12)
C25A 0.0255(14) 0.0358(16) 0.0413(16) 0.0000(13) 0.0031(12) 0.0073(12)
C26A 0.0286(15) 0.0404(17) 0.0383(16) -0.0045(13) 0.0042(12) 0.0067(12)
C27A 0.0288(15) 0.0385(17) 0.0451(17) -0.0092(13) 0.0043(12) 0.0029(13)
C28A 0.0291(15) 0.0399(17) 0.0495(18) 0.0057(14) 0.0018(13) 0.0025(13)
C29A 0.0335(17) 0.049(2) 0.055(2) 0.0175(16) 0.0092(14) 0.0079(14)
C30A 0.0374(18) 0.070(2) 0.0414(18) 0.0093(17) 0.0090(14) 0.0120(17)
C31A 0.0310(16) 0.064(2) 0.0400(17) -0.0028(15) 0.0045(13) 0.0127(15)
C32A 0.0331(16) 0.0303(16) 0.0514(19) -0.0053(14) 0.0053(13) 0.0026(12)
C33A 0.0375(16) 0.0274(15) 0.0380(16) -0.0056(12) -0.0026(12) 0.0062(12)
C34A 0.0332(15) 0.0282(14) 0.0368(15) -0.0047(12) 0.0003(12) 0.0072(12)
C35A 0.0339(16) 0.0312(15) 0.0401(16) -0.0066(12) -0.0023(12) 0.0043(12)
C36A 0.0351(16) 0.0267(14) 0.0409(16) -0.0047(12) 0.0020(12) 0.0040(12)
C37A 0.0437(18) 0.0294(15) 0.0354(15) -0.0009(12) 0.0034(12) 0.0110(13)
C38A 0.0347(16) 0.0323(15) 0.0320(15) -0.0017(12) 0.0037(11) 0.0067(12)
C39A 0.0346(16) 0.0285(14) 0.0331(15) -0.0055(11) 0.0035(11) 0.0064(12)
C40A 0.0338(16) 0.0311(15) 0.0393(16) -0.0020(12) 0.0054(12) 0.0073(12)
C41A 0.0370(17) 0.0346(17) 0.0529(19) -0.0024(14) 0.0084(14) 0.0006(13)
C42A 0.0307(16) 0.0478(19) 0.0494(18) -0.0017(15) 0.0055(13) 0.0041(14)
C43A 0.0357(17) 0.0407(17) 0.0377(16) 0.0011(13) 0.0063(12) 0.0109(14)
C44A 0.0418(18) 0.0327(16) 0.0429(17) -0.0065(13) 0.0004(13) 0.0107(14)
O5A 0.0488(13) 0.0314(12) 0.0382(12) 0.0002(9) 0.0095(9) 0.0027(10)
O6A 0.0561(14) 0.0356(12) 0.0546(14) -0.0030(10) 0.0133(11) -0.0085(10)
O7A 0.0479(13) 0.0319(12) 0.0550(13) -0.0120(10) 0.0009(10) -0.0026(10)
O8A 0.0391(13) 0.0334(13) 0.0703(15) -0.0060(11) -0.0105(10) 0.0020(10)
O9A 0.0447(14) 0.0353(12) 0.0708(15) -0.0059(11) -0.0069(11) -0.0024(10)
O10A 0.0426(12) 0.0313(11) 0.0595(14) -0.0021(10) 0.0042(10) 0.0050(10)
C22B 0.0436(19) 0.0382(18) 0.056(2) 0.0009(15) -0.0073(15) -0.0046(15)
C23B 0.0430(18) 0.0408(18) 0.0391(17) -0.0014(14) -0.0026(13) -0.0026(14)
C24B 0.0338(15) 0.0349(16) 0.0325(15) 0.0001(12) 0.0024(11) -0.0057(13)
C25B 0.0354(16) 0.0330(15) 0.0348(15) -0.0021(12) 0.0039(12) -0.0102(12)
C26B 0.0410(18) 0.051(2) 0.0378(17) 0.0037(14) -0.0017(13) -0.0145(15)
C27B 0.060(2) 0.0404(19) 0.055(2) 0.0198(16) -0.0171(17) -0.0181(16)
C28B 0.0353(16) 0.0379(17) 0.0449(17) -0.0054(13) 0.0053(13) -0.0089(13)
C29B 0.0365(17) 0.056(2) 0.054(2) -0.0188(17) 0.0055(15) -0.0047(15)
C30B 0.044(2) 0.092(3) 0.0415(19) -0.0124(19) 0.0163(15) -0.017(2)
C31B 0.052(2) 0.077(3) 0.045(2) 0.0102(19) 0.0089(16) -0.019(2)
C33B 0.0344(16) 0.0430(18) 0.0377(16) 0.0044(13) 0.0048(12) -0.0048(13)
C34B 0.0305(15) 0.0421(17) 0.0326(15) 0.0045(13) 0.0065(11) -0.0066(13)
C35B 0.0265(15) 0.0440(18) 0.0339(15) 0.0078(13) 0.0020(11) -0.0063(13)
C36B 0.0287(15) 0.0443(18) 0.0344(15) 0.0019(13) 0.0065(12) -0.0032(13)
C37B 0.0314(16) 0.0504(19) 0.0340(16) -0.0023(13) 0.0054(12) -0.0059(14)
C38B 0.0293(15) 0.0501(19) 0.0358(16) -0.0027(14) 0.0079(12) 0.0006(14)
C39B 0.0287(15) 0.0479(19) 0.0383(16) 0.0041(14) 0.0067(12) -0.0013(13)
C40B 0.0376(18) 0.051(2) 0.0483(19) -0.0029(15) 0.0024(14) 0.0014(15)
C41B 0.043(2) 0.058(2) 0.064(2) -0.0076(18) -0.0024(16) 0.0152(17)
C42B 0.0365(18) 0.068(2) 0.058(2) -0.0114(18) -0.0044(15) 0.0086(17)
C43B 0.0336(17) 0.058(2) 0.0436(18) -0.0072(15) 0.0019(13) 0.0038(15)
C44B 0.0335(17) 0.0447(18) 0.0393(17) -0.0025(14) 0.0042(13) -0.0016(14)
O5B 0.0558(15) 0.0549(17) 0.0512(14) -0.0108(12) 0.0061(11) 0.0115(13)
O8B 0.0347(12) 0.0445(14) 0.0482(13) 0.0092(10) -0.0064(9) -0.0062(10)
O9B 0.0339(11) 0.0502(13) 0.0424(12) 0.0029(10) 0.0023(9) 0.0012(10)
O10B 0.0588(15) 0.0430(14) 0.0798(17) -0.0177(12) -0.0226(13) 0.0110(12)
C32B 0.032(4) 0.041(3) 0.041(4) 0.003(3) 0.007(3) -0.002(2)
O6B 0.056(2) 0.0425(18) 0.059(2) 0.0039(15) 0.0235(17) 0.0070(16)
O7B 0.0465(18) 0.0354(19) 0.052(3) 0.0084(15) 0.0065(14) -0.0044(14)
C32D 0.015(8) 0.032(10) 0.053(13) -0.002(9) 0.006(7) -0.004(7)
O6D 0.034(10) 0.042(10) 0.039(9) -0.005(7) 0.023(7) 0.003(7)
O7D 0.054(7) 0.031(6) 0.037(9) 0.008(5) 0.012(5) -0.004(5)
S1 0.0581(14) 0.0540(14) 0.148(2) 0.0032(14) 0.0345(14) 0.0075(11)
C45 0.102(8) 0.148(10) 0.080(5) 0.022(7) -0.010(6) -0.060(7)
C46 0.058(4) 0.062(5) 0.074(4) -0.016(4) -0.015(4) -0.002(4)
O11 0.057(6) 0.052(5) 0.095(6) -0.019(4) 0.003(5) -0.021(4)
S1D 0.0343(11) 0.0545(14) 0.0600(12) 0.0002(9) -0.0091(8) 0.0011(9)
C45D 0.031(4) 0.063(6) 0.060(5) -0.015(4) -0.013(3) 0.011(4)
C46D 0.085(6) 0.099(7) 0.072(6) -0.028(5) 0.008(5) -0.029(6)
O11D 0.039(4) 0.081(7) 0.094(7) -0.027(6) 0.005(4) -0.008(4)

loop_
_atom_type_symbol
_atom_type_description
_atom_type_scat_dispersion_real
_atom_type_scat_dispersion_imag
_atom_type_scat_source
C C 0.0033 0.0016 'International Tables Vol C Tables 4.2.6.8 and 6.1.1.4'
H H 0.0000 0.0000 'International Tables Vol C Tables 4.2.6.8 and 6.1.1.4'
N N 0.0061 0.0033 'International Tables Vol C Tables 4.2.6.8 and 6.1.1.4'
O O 0.0106 0.0060 'International Tables Vol C Tables 4.2.6.8 and 6.1.1.4'
S S 0.1246 0.1234 'International Tables Vol C Tables 4.2.6.8 and 6.1.1.4'

loop_
_geom_angle_atom_site_label_1
_geom_angle_atom_site_label_2
_geom_angle_atom_site_label_3
_geom_angle
_geom_angle_site_symmetry_1
_geom_angle_site_symmetry_3
_geom_angle_publ_flag
O1A C1A C6A 125.5(3) . . ?
O1A C1A C2A 114.7(3) . . ?
C6A C1A C2A 119.8(3) . . ?
O2A C2A C3A 124.6(3) . . ?
O2A C2A C1A 116.1(3) . . ?
C3A C2A C1A 119.3(3) . . ?
C2A C3A C4A 121.3(3) . . ?
C2A C3A H3A 119.4 . . ?
C4A C3A H3A 119.4 . . ?
C5A C4A C3A 119.6(3) . . ?
C5A C4A C9A 119.3(3) . . ?
C3A C4A C9A 121.1(3) . . ?
C4A C5A C6A 119.2(3) . . ?
C4A C5A C7A 120.4(3) . . ?
C6A C5A C7A 120.4(3) . . ?
C1A C6A C5A 120.8(3) . . ?
C1A C6A H6A 119.6 . . ?
C5A C6A H6A 119.6 . . ?
C10A C7A N1A 117.8(3) . . ?
C10A C7A C5A 124.7(3) . . ?
N1A C7A C5A 117.5(2) . . ?
N1A C8A C9A 111.2(2) . . ?
N1A C8A H8AA 109.4 . . ?
C9A C8A H8AA 109.4 . . ?
N1A C8A H8AB 109.4 . . ?
C9A C8A H8AB 109.4 . . ?
H8AA C8A H8AB 108.0 . . ?
C4A C9A C8A 109.7(3) . . ?
C4A C9A H9AA 109.7 . . ?
C8A C9A H9AA 109.7 . . ?
C4A C9A H9AB 109.7 . . ?
C8A C9A H9AB 109.7 . . ?
H9AA C9A H9AB 108.2 . . ?
C7A C10A C11A 121.5(3) . . ?
C7A C10A H10A 119.2 . . ?
C11A C10A H10A 119.2 . . ?
C10A C11A C17A 123.3(3) . . ?
C10A C11A C12A 118.3(3) . . ?
C17A C11A C12A 118.3(3) . . ?
C13A C12A C14A 120.6(3) . . ?
C13A C12A C11A 118.3(3) . . ?
C14A C12A C11A 121.0(3) . . ?
N1A C13A C12A 121.8(3) . . ?
N1A C13A H13A 119.1 . . ?
C12A C13A H13A 119.1 . . ?
C15A C14A O3A 122.5(3) . . ?
C15A C14A C12A 119.3(3) . . ?
O3A C14A C12A 117.9(3) . . ?
C15A C14A O3D 111.3(6) . . ?
C12A C14A O3D 114.5(5) . . ?
O4A C15A C14A 115.6(3) . . ?
O4A C15A C16A 125.1(3) . . ?
C14A C15A C16A 119.3(3) . . ?
C17A C16A C15A 121.9(3) . . ?
C17A C16A H16A 119.0 . . ?
C15A C16A H16A 119.0 . . ?
C16A C17A C11A 120.1(3) . . ?
C16A C17A H17A 119.9 . . ?
C11A C17A H17A 119.9 . . ?
O1A C18A H18A 109.5 . . ?
O1A C18A H18B 109.5 . . ?
H18A C18A H18B 109.5 . . ?
O1A C18A H18C 109.5 . . ?
H18A C18A H18C 109.5 . . ?
H18B C18A H18C 109.5 . . ?
O2A C19A H19A 109.5 . . ?
O2A C19A H19B 109.5 . . ?
H19A C19A H19B 109.5 . . ?
O2A C19A H19C 109.5 . . ?
H19A C19A H19C 109.5 . . ?
H19B C19A H19C 109.5 . . ?
O4A C21A H21A 109.5 . . ?
O4A C21A H21B 109.5 . . ?
H21A C21A H21B 109.5 . . ?
O4A C21A H21C 109.5 . . ?
H21A C21A H21C 109.5 . . ?
H21B C21A H21C 109.5 . . ?
C13A N1A C7A 122.2(3) . . ?
C13A N1A C8A 117.8(3) . . ?
C7A N1A C8A 119.8(2) . . ?
C1A O1A C18A 117.9(2) . . ?
C2A O2A C19A 116.9(3) . . ?
C15A O4A C21A 117.9(3) . . ?
O3A C20A H20G 109.5 . . ?
O3A C20A H20H 109.5 . . ?
H20G C20A H20H 109.5 . . ?
O3A C20A H20I 109.5 . . ?
H20G C20A H20I 109.5 . . ?
H20H C20A H20I 109.5 . . ?
C14A O3A C20A 111.2(4) . . ?
O3D C20D H20D 109.5 . . ?
O3D C20D H20E 109.5 . . ?
H20D C20D H20E 109.5 . . ?
O3D C20D H20F 109.5 . . ?
H20D C20D H20F 109.5 . . ?
H20E C20D H20F 109.5 . . ?
C20D O3D C14A 100.1(14) . . ?
O1B C1B C6B 125.3(3) . . ?
O1B C1B C2B 115.2(2) . . ?
C6B C1B C2B 119.6(3) . . ?
O2B C2B C3B 125.2(3) . . ?
O2B C2B C1B 115.4(2) . . ?
C3B C2B C1B 119.4(3) . . ?
C2B C3B C4B 121.1(3) . . ?
C2B C3B H3B 119.5 . . ?
C4B C3B H3B 119.5 . . ?
C5B C4B C3B 119.9(3) . . ?
C5B C4B C9B 118.2(2) . . ?
C3B C4B C9B 121.8(3) . . ?
C4B C5B C6B 119.3(2) . . ?
C4B C5B C7B 120.2(2) . . ?
C6B C5B C7B 120.4(2) . . ?
C1B C6B C5B 120.6(3) . . ?
C1B C6B H6B 119.7 . . ?
C5B C6B H6B 119.7 . . ?
C10B C7B N1B 117.6(2) . . ?
C10B C7B C5B 124.7(2) . . ?
N1B C7B C5B 117.7(2) . . ?
N1B C8B C9B 110.2(2) . . ?
N1B C8B H8BA 109.6 . . ?
C9B C8B H8BA 109.6 . . ?
N1B C8B H8BB 109.6 . . ?
C9B C8B H8BB 109.6 . . ?
H8BA C8B H8BB 108.1 . . ?
C8B C9B C4B 108.6(2) . . ?
C8B C9B H9BA 110.0 . . ?
C4B C9B H9BA 110.0 . . ?
C8B C9B H9BB 110.0 . . ?
C4B C9B H9BB 110.0 . . ?
H9BA C9B H9BB 108.3 . . ?
C7B C10B C11B 122.2(3) . . ?
C7B C10B H10B 118.9 . . ?
C11B C10B H10B 118.9 . . ?
C10B C11B C17B 124.0(3) . . ?
C10B C11B C12B 117.9(2) . . ?
C17B C11B C12B 118.0(2) . . ?
C13B C12B C14B 120.9(3) . . ?
C13B C12B C11B 118.3(3) . . ?
C14B C12B C11B 120.7(3) . . ?
N1B C13B C12B 121.8(3) . . ?
N1B C13B H13B 119.1 . . ?
C12B C13B H13B 119.1 . . ?
O3B C14B C15B 122.7(3) . . ?
O3B C14B C12B 117.3(2) . . ?
C15B C14B C12B 119.9(2) . . ?
O4B C15B C14B 116.8(3) . . ?
O4B C15B C16B 124.1(3) . . ?
C14B C15B C16B 119.1(3) . . ?
C17B C16B C15B 121.8(3) . . ?
C17B C16B H16B 119.1 . . ?
C15B C16B H16B 119.1 . . ?
C16B C17B C11B 120.5(3) . . ?
C16B C17B H17B 119.8 . . ?
C11B C17B H17B 119.8 . . ?
O1B C18B H18D 109.5 . . ?
O1B C18B H18E 109.5 . . ?
H18D C18B H18E 109.5 . . ?
O1B C18B H18F 109.5 . . ?
H18D C18B H18F 109.5 . . ?
H18E C18B H18F 109.5 . . ?
O2B C19B H19D 109.5 . . ?
O2B C19B H19E 109.5 . . ?
H19D C19B H19E 109.5 . . ?
O2B C19B H19F 109.5 . . ?
H19D C19B H19F 109.5 . . ?
H19E C19B H19F 109.5 . . ?
O3B C20B H20A 109.5 . . ?
O3B C20B H20B 109.5 . . ?
H20A C20B H20B 109.5 . . ?
O3B C20B H20C 109.5 . . ?
H20A C20B H20C 109.5 . . ?
H20B C20B H20C 109.5 . . ?
O4B C21B H21D 109.5 . . ?
O4B C21B H21E 109.5 . . ?
H21D C21B H21E 109.5 . . ?
O4B C21B H21F 109.5 . . ?
H21D C21B H21F 109.5 . . ?
H21E C21B H21F 109.5 . . ?
C13B N1B C7B 122.1(2) . . ?
C13B N1B C8B 118.4(2) . . ?
C7B N1B C8B 119.4(2) . . ?
C1B O1B C18B 116.8(2) . . ?
C2B O2B C19B 115.8(2) . . ?
C14B O3B C20B 113.6(2) . . ?
C15B O4B C21B 117.6(2) . . ?
C27A C22A C23A 118.8(3) . . ?
C27A C22A C32A 120.4(3) . . ?
C23A C22A C32A 120.8(3) . . ?
O5A C23A C24A 119.0(2) . . ?
O5A C23A C22A 119.2(2) . . ?
C24A C23A C22A 121.8(3) . . ?
C23A C24A C25A 118.4(2) . . ?
C23A C24A C33A 119.9(2) . . ?
C25A C24A C33A 121.6(3) . . ?
C26A C25A C28A 118.0(3) . . ?
C26A C25A C24A 120.2(3) . . ?
C28A C25A C24A 121.8(3) . . ?
C27A C26A C31A 121.4(3) . . ?
C27A C26A C25A 119.1(3) . . ?
C31A C26A C25A 119.5(3) . . ?
C22A C27A C26A 121.7(3) . . ?
C22A C27A H27A 119.1 . . ?
C26A C27A H27A 119.1 . . ?
C29A C28A C25A 120.1(3) . . ?
C29A C28A H28A 119.9 . . ?
C25A C28A H28A 119.9 . . ?
C28A C29A C30A 121.5(3) . . ?
C28A C29A H29A 119.2 . . ?
C30A C29A H29A 119.2 . . ?
C31A C30A C29A 120.0(3) . . ?
C31A C30A H30A 120.0 . . ?
C29A C30A H30A 120.0 . . ?
C30A C31A C26A 120.7(3) . . ?
C30A C31A H31A 119.7 . . ?
C26A C31A H31A 119.7 . . ?
O6A C32A O7A 124.0(3) . . ?
O6A C32A C22A 119.1(3) . . ?
O7A C32A C22A 116.8(3) . . ?
C24A C33A C34A 115.3(2) . . ?
C24A C33A H33A 108.4 . . ?
C34A C33A H33A 108.4 . . ?
C24A C33A H33B 108.4 . . ?
C34A C33A H33B 108.4 . . ?
H33A C33A H33B 107.5 . . ?
C35A C34A C39A 118.7(2) . . ?
C35A C34A C33A 119.7(3) . . ?
C39A C34A C33A 121.6(2) . . ?
O8A C35A C34A 118.5(3) . . ?
O8A C35A C36A 119.2(3) . . ?
C34A C35A C36A 122.2(3) . . ?
C37A C36A C35A 118.4(3) . . ?
C37A C36A C44A 122.6(3) . . ?
C35A C36A C44A 119.1(3) . . ?
C36A C37A C38A 122.0(3) . . ?
C36A C37A H37A 119.0 . . ?
C38A C37A H37A 119.0 . . ?
C43A C38A C37A 121.9(3) . . ?
C43A C38A C39A 119.2(3) . . ?
C37A C38A C39A 118.9(3) . . ?
C34A C39A C40A 122.3(3) . . ?
C34A C39A C38A 119.8(3) . . ?
C40A C39A C38A 118.0(3) . . ?
C41A C40A C39A 120.8(3) . . ?
C41A C40A H40A 119.6 . . ?
C39A C40A H40A 119.6 . . ?
C40A C41A C42A 121.1(3) . . ?
C40A C41A H41A 119.4 . . ?
C42A C41A H41A 119.4 . . ?
C43A C42A C41A 119.4(3) . . ?
C43A C42A H42A 120.3 . . ?
C41A C42A H42A 120.3 . . ?
C42A C43A C38A 121.4(3) . . ?
C42A C43A H43A 119.3 . . ?
C38A C43A H43A 119.3 . . ?
O9A C44A O10A 123.4(3) . . ?
O9A C44A C36A 121.2(3) . . ?
O10A C44A C36A 115.4(3) . . ?
C23A O5A H1O 107(3) . . ?
C35A O8A H2O 102(3) . . ?
C44A O10A H3O 109.5 . . ?
C27B C22B C23B 118.7(3) . . ?
C27B C22B C32D 95.2(7) . . ?
C23B C22B C32D 145.6(7) . . ?
C27B C22B C32B 123.6(4) . . ?
C23B C22B C32B 117.7(4) . . ?
O5B C23B C24B 118.9(3) . . ?
O5B C23B C22B 118.5(3) . . ?
C24B C23B C22B 122.7(3) . . ?
C23B C24B C25B 118.8(3) . . ?
C23B C24B C33B 119.7(3) . . ?
C25B C24B C33B 121.6(3) . . ?
C28B C25B C26B 117.9(3) . . ?
C28B C25B C24B 122.4(3) . . ?
C26B C25B C24B 119.7(3) . . ?
C31B C26B C25B 120.0(3) . . ?
C31B C26B C27B 122.0(3) . . ?
C25B C26B C27B 118.0(3) . . ?
C22B C27B C26B 122.1(3) . . ?
C22B C27B H27B 119.0 . . ?
C26B C27B H27B 119.0 . . ?
C29B C28B C25B 120.5(3) . . ?
C29B C28B H28B 119.8 . . ?
C25B C28B H28B 119.8 . . ?
C28B C29B C30B 120.7(3) . . ?
C28B C29B H29B 119.7 . . ?
C30B C29B H29B 119.7 . . ?
C31B C30B C29B 120.1(3) . . ?
C31B C30B H30B 120.0 . . ?
C29B C30B H30B 120.0 . . ?
C30B C31B C26B 120.8(3) . . ?
C30B C31B H31B 119.6 . . ?
C26B C31B H31B 119.6 . . ?
C24B C33B C34B 116.8(2) . . ?
C24B C33B H33C 108.1 . . ?
C34B C33B H33C 108.1 . . ?
C24B C33B H33D 108.1 . . ?
C34B C33B H33D 108.1 . . ?
H33C C33B H33D 107.3 . . ?
C35B C34B C39B 118.2(3) . . ?
C35B C34B C33B 120.0(3) . . ?
C39B C34B C33B 121.6(3) . . ?
O8B C35B C34B 118.6(3) . . ?
O8B C35B C36B 119.4(3) . . ?
C34B C35B C36B 122.0(3) . . ?
C37B C36B C35B 119.2(3) . . ?
C37B C36B C44B 120.4(3) . . ?
C35B C36B C44B 120.4(3) . . ?
C36B C37B C38B 121.8(3) . . ?
C36B C37B H37B 119.1 . . ?
C38B C37B H37B 119.1 . . ?
C37B C38B C43B 121.2(3) . . ?
C37B C38B C39B 118.6(3) . . ?
C43B C38B C39B 120.2(3) . . ?
C40B C39B C34B 122.9(3) . . ?
C40B C39B C38B 116.9(3) . . ?
C34B C39B C38B 120.2(3) . . ?
C41B C40B C39B 121.1(3) . . ?
C41B C40B H40B 119.4 . . ?
C39B C40B H40B 119.4 . . ?
C40B C41B C42B 121.3(3) . . ?
C40B C41B H41B 119.4 . . ?
C42B C41B H41B 119.4 . . ?
C43B C42B C41B 119.1(3) . . ?
C43B C42B H42B 120.4 . . ?
C41B C42B H42B 120.4 . . ?
C42B C43B C38B 121.3(3) . . ?
C42B C43B H43B 119.3 . . ?
C38B C43B H43B 119.3 . . ?
O9B C44B O10B 123.3(3) . . ?
O9B C44B C36B 121.1(3) . . ?
O10B C44B C36B 115.5(3) . . ?
C23B O5B H4O 92(3) . . ?
C35B O8B H5O 105(3) . . ?
C44B O10B H6O 109.5 . . ?
O6B C32B O7B 124.7(5) . . ?
O6B C32B C22B 120.0(5) . . ?
O7B C32B C22B 115.3(5) . . ?
O7D C32D O6D 127.0(17) . . ?
O7D C32D C22B 132.5(14) . . ?
O6D C32D C22B 100.4(13) . . ?
O11 S1 C46 114.9(8) . . ?
O11 S1 C45 110.3(9) . . ?
C46 S1 C45 118.3(7) . . ?
S1 C45 H45A 109.5 . . ?
S1 C45 H45B 109.5 . . ?
H45A C45 H45B 109.5 . . ?
S1 C45 H45C 109.5 . . ?
H45A C45 H45C 109.5 . . ?
H45B C45 H45C 109.5 . . ?
S1 C46 H46A 109.5 . . ?
S1 C46 H46B 109.5 . . ?
H46A C46 H46B 109.5 . . ?
S1 C46 H46C 109.5 . . ?
H46A C46 H46C 109.5 . . ?
H46B C46 H46C 109.5 . . ?
O11D S1D C46D 123.7(9) . . ?
O11D S1D C45D 111.3(9) . . ?
C46D S1D C45D 110.7(6) . . ?
S1D C45D H45D 109.5 . . ?
S1D C45D H45E 109.5 . . ?
H45D C45D H45E 109.5 . . ?
S1D C45D H45F 109.5 . . ?
H45D C45D H45F 109.5 . . ?
H45E C45D H45F 109.5 . . ?
S1D C46D H46D 109.5 . . ?
S1D C46D H46E 109.5 . . ?
H46D C46D H46E 109.5 . . ?
S1D C46D H46F 109.5 . . ?
H46D C46D H46F 109.5 . . ?
H46E C46D H46F 109.5 . . ?

loop_
_geom_bond_atom_site_label_1
_geom_bond_atom_site_label_2
_geom_bond_distance
_geom_bond_site_symmetry_2
_geom_bond_publ_flag
C1A O1A 1.360(3) . ?
C1A C6A 1.378(4) . ?
C1A C2A 1.409(4) . ?
C2A O2A 1.363(4) . ?
C2A C3A 1.380(4) . ?
C3A C4A 1.396(4) . ?
C3A H3A 0.9500 . ?
C4A C5A 1.392(4) . ?
C4A C9A 1.501(4) . ?
C5A C6A 1.410(4) . ?
C5A C7A 1.469(4) . ?
C6A H6A 0.9500 . ?
C7A C10A 1.380(4) . ?
C7A N1A 1.392(4) . ?
C8A N1A 1.478(4) . ?
C8A C9A 1.505(4) . ?
C8A H8AA 0.9900 . ?
C8A H8AB 0.9900 . ?
C9A H9AA 0.9900 . ?
C9A H9AB 0.9900 . ?
C10A C11A 1.409(4) . ?
C10A H10A 0.9500 . ?
C11A C17A 1.412(4) . ?
C11A C12A 1.418(4) . ?
C12A C13A 1.391(4) . ?
C12A C14A 1.410(4) . ?
C13A N1A 1.329(4) . ?
C13A H13A 0.9500 . ?
C14A C15A 1.395(4) . ?
C14A O3A 1.395(4) . ?
C14A O3D 1.480(14) . ?
C15A O4A 1.360(4) . ?
C15A C16A 1.408(4) . ?
C16A C17A 1.368(4) . ?
C16A H16A 0.9500 . ?
C17A H17A 0.9500 . ?
C18A O1A 1.419(4) . ?
C18A H18A 0.9800 . ?
C18A H18B 0.9800 . ?
C18A H18C 0.9800 . ?
C19A O2A 1.429(4) . ?
C19A H19A 0.9800 . ?
C19A H19B 0.9800 . ?
C19A H19C 0.9800 . ?
C21A O4A 1.435(4) . ?
C21A H21A 0.9800 . ?
C21A H21B 0.9800 . ?
C21A H21C 0.9800 . ?
C20A O3A 1.440(6) . ?
C20A H20G 0.9800 . ?
C20A H20H 0.9800 . ?
C20A H20I 0.9800 . ?
C20D O3D 1.37(2) . ?
C20D H20D 0.9800 . ?
C20D H20E 0.9800 . ?
C20D H20F 0.9800 . ?
C1B O1B 1.362(3) . ?
C1B C6B 1.377(4) . ?
C1B C2B 1.416(4) . ?
C2B O2B 1.364(3) . ?
C2B C3B 1.379(4) . ?
C3B C4B 1.392(4) . ?
C3B H3B 0.9500 . ?
C4B C5B 1.387(4) . ?
C4B C9B 1.510(4) . ?
C5B C6B 1.414(4) . ?
C5B C7B 1.470(4) . ?
C6B H6B 0.9500 . ?
C7B C10B 1.371(4) . ?
C7B N1B 1.389(3) . ?
C8B N1B 1.481(3) . ?
C8B C9B 1.505(4) . ?
C8B H8BA 0.9900 . ?
C8B H8BB 0.9900 . ?
C9B H9BA 0.9900 . ?
C9B H9BB 0.9900 . ?
C10B C11B 1.405(4) . ?
C10B H10B 0.9500 . ?
C11B C17B 1.412(4) . ?
C11B C12B 1.420(4) . ?
C12B C13B 1.383(4) . ?
C12B C14B 1.418(4) . ?
C13B N1B 1.335(3) . ?
C13B H13B 0.9500 . ?
C14B O3B 1.375(3) . ?
C14B C15B 1.382(4) . ?
C15B O4B 1.355(3) . ?
C15B C16B 1.414(4) . ?
C16B C17B 1.371(4) . ?
C16B H16B 0.9500 . ?
C17B H17B 0.9500 . ?
C18B O1B 1.435(3) . ?
C18B H18D 0.9800 . ?
C18B H18E 0.9800 . ?
C18B H18F 0.9800 . ?
C19B O2B 1.434(4) . ?
C19B H19D 0.9800 . ?
C19B H19E 0.9800 . ?
C19B H19F 0.9800 . ?
C20B O3B 1.436(3) . ?
C20B H20A 0.9800 . ?
C20B H20B 0.9800 . ?
C20B H20C 0.9800 . ?
C21B O4B 1.439(4) . ?
C21B H21D 0.9800 . ?
C21B H21E 0.9800 . ?
C21B H21F 0.9800 . ?
C22A C27A 1.379(4) . ?
C22A C23A 1.430(4) . ?
C22A C32A 1.497(4) . ?
C23A O5A 1.363(3) . ?
C23A C24A 1.386(4) . ?
C24A C25A 1.429(4) . ?
C24A C33A 1.515(4) . ?
C25A C26A 1.426(4) . ?
C25A C28A 1.428(4) . ?
C26A C27A 1.402(4) . ?
C26A C31A 1.418(4) . ?
C27A H27A 0.9500 . ?
C28A C29A 1.374(4) . ?
C28A H28A 0.9500 . ?
C29A C30A 1.395(5) . ?
C29A H29A 0.9500 . ?
C30A C31A 1.369(5) . ?
C30A H30A 0.9500 . ?
C31A H31A 0.9500 . ?
C32A O6A 1.257(3) . ?
C32A O7A 1.281(3) . ?
C33A C34A 1.522(4) . ?
C33A H33A 0.9900 . ?
C33A H33B 0.9900 . ?
C34A C35A 1.386(4) . ?
C34A C39A 1.424(4) . ?
C35A O8A 1.363(3) . ?
C35A C36A 1.429(4) . ?
C36A C37A 1.367(4) . ?
C36A C44A 1.505(4) . ?
C37A C38A 1.417(4) . ?
C37A H37A 0.9500 . ?
C38A C43A 1.415(4) . ?
C38A C39A 1.428(4) . ?
C39A C40A 1.426(4) . ?
C40A C41A 1.365(4) . ?
C40A H40A 0.9500 . ?
C41A C42A 1.411(4) . ?
C41A H41A 0.9500 . ?
C42A C43A 1.363(4) . ?
C42A H42A 0.9500 . ?
C43A H43A 0.9500 . ?
C44A O9A 1.236(4) . ?
C44A O10A 1.297(3) . ?
O5A H1O 0.867(10) . ?
O8A H2O 0.868(10) . ?
O10A H3O 0.8400 . ?
C22B C27B 1.363(5) . ?
C22B C23B 1.406(4) . ?
C22B C32D 1.503(18) . ?
C22B C32B 1.548(7) . ?
C23B O5B 1.372(4) . ?
C23B C24B 1.380(4) . ?
C24B C25B 1.431(4) . ?
C24B C33B 1.520(4) . ?
C25B C28B 1.424(4) . ?
C25B C26B 1.424(4) . ?
C26B C31B 1.407(5) . ?
C26B C27B 1.434(5) . ?
C27B H27B 0.9500 . ?
C28B C29B 1.373(4) . ?
C28B H28B 0.9500 . ?
C29B C30B 1.413(5) . ?
C29B H29B 0.9500 . ?
C30B C31B 1.359(5) . ?
C30B H30B 0.9500 . ?
C31B H31B 0.9500 . ?
C33B C34B 1.521(4) . ?
C33B H33C 0.9900 . ?
C33B H33D 0.9900 . ?
C34B C35B 1.381(4) . ?
C34B C39B 1.431(4) . ?
C35B O8B 1.370(3) . ?
C35B C36B 1.427(4) . ?
C36B C37B 1.369(4) . ?
C36B C44B 1.484(4) . ?
C37B C38B 1.407(4) . ?
C37B H37B 0.9500 . ?
C38B C43B 1.417(4) . ?
C38B C39B 1.432(4) . ?
C39B C40B 1.423(4) . ?
C40B C41B 1.372(4) . ?
C40B H40B 0.9500 . ?
C41B C42B 1.417(5) . ?
C41B H41B 0.9500 . ?
C42B C43B 1.355(5) . ?
C42B H42B 0.9500 . ?
C43B H43B 0.9500 . ?
C44B O9B 1.249(3) . ?
C44B O10B 1.273(4) . ?
O5B H4O 0.866(10) . ?
O8B H5O 0.88(4) . ?
O10B H6O 0.8400 . ?
C32B O6B 1.247(6) . ?
C32B O7B 1.264(7) . ?
C32D O7D 1.248(16) . ?
C32D O6D 1.275(14) . ?
S1 O11 1.469(10) . ?
S1 C46 1.469(6) . ?
S1 C45 1.706(9) . ?
C45 H45A 0.9800 . ?
C45 H45B 0.9800 . ?
C45 H45C 0.9800 . ?
C46 H46A 0.9800 . ?
C46 H46B 0.9800 . ?
C46 H46C 0.9800 . ?
S1D O11D 1.447(12) . ?
S1D C46D 1.604(7) . ?
S1D C45D 1.741(7) . ?
C45D H45D 0.9800 . ?
C45D H45E 0.9800 . ?
C45D H45F 0.9800 . ?
C46D H46D 0.9800 . ?
C46D H46E 0.9800 . ?
C46D H46F 0.9800 . ?

loop_
_geom_hbond_atom_site_label_D
_geom_hbond_atom_site_label_H
_geom_hbond_atom_site_label_A
_geom_hbond_distance_DH
_geom_hbond_distance_HA
_geom_hbond_distance_DA
_geom_hbond_angle_DHA
_geom_hbond_site_symmetry_A
_geom_hbond_publ_flag
C16B H16B O9B 0.95 2.29 3.080(4) 140.1 . yes
C18B H18F O6A 0.98 2.49 3.435(4) 161.5 . yes
C20B H20B O1B 0.98 2.59 3.307(4) 130.3 1_545 yes
C20B H20C O2B 0.98 2.51 3.180(4) 125.7 1_545 yes
O10A H3O O7A 0.84 1.65 2.487(3) 172.3 1_545 yes
O10B H6O O6B^a 0.84 2.47 3.148(4) 137.9 1_545 yes
O10B H6O O7B^a 0.84 1.69 2.471(4) 153.8 1_545 yes
C45^a H45A^a O5B 0.98 2.42 3.224(16) 139.0 . yes
C8A H8AB O10B 0.99 2.37 3.078(4) 128.1 2_656 yes
C10A H10A O11^a 0.95 2.50 3.359(14) 149.9 . yes
C21A H21B O9B 0.98 2.55 3.161(4) 120.4 . yes
C18A H18B O6B^a 0.98 2.38 3.347(6) 169.7 . yes
C21A H21B O8A 0.98 2.55 2.962(4) 105.4 . yes
C30A H30A O9B 0.95 2.53 3.398(4) 152.2 4_556 yes
C42A H42A O6A 0.95 2.56 3.496(4) 168.8 3_757 yes
C43A H43A O3B 0.95 2.47 3.269(4) 141.9 3_747 yes
